data_4065076
loop_
_publ_author_name
'Wooles, Ashley J.'
'Gregson, Matthew'
'Cooper, Oliver J.'
'Middleton-Gear, Amy'
'Mills, David P.'
'Lewis, William'
'Blake, Alexander J.'
'Liddle, Stephen T.'

_publ_section_title
;
 Group 1 Bis(iminophosphorano)methanides, Part 1:N-Alkyl and Silyl
 Derivatives of the Sterically Demanding Methanes H2C(PPh2NR)2(R =
 Adamantyl and Trimethylsilyl)
;
_journal_issue 20
_journal_name_full Organometallics
_journal_page_first 5314
_journal_paper_doi 10.1021/om200553s
_journal_volume 30
_journal_year 2011
_chemical_formula_moiety 'C53 H67 K N2 O2 P2'
_chemical_formula_sum 'C53 H67 K N2 O2 P2'
_chemical_formula_weight 865.13
_chemical_name_systematic
; 
 ? 
;
_space_group_IT_number 4
_symmetry_cell_setting monoclinic
_symmetry_space_group_name_Hall 'P 2yb'
_symmetry_space_group_name_H-M 'P 1 21 1'
_atom_sites_solution_hydrogens geom
_atom_sites_solution_primary direct
_atom_sites_solution_secondary difmap
_audit_creation_method 'enCIFer editing of SHELXL97 CIF output'
_cell_angle_alpha 90.00
_cell_angle_beta 94.588(2)
_cell_angle_gamma 90.00
_cell_formula_units_Z 2
_cell_length_a 10.2558(11)
_cell_length_b 20.195(2)
_cell_length_c 10.8602(11)
_cell_measurement_reflns_used 10217
_cell_measurement_temperature 90(2)
_cell_measurement_theta_max 27.51
_cell_measurement_theta_min 2.63
_cell_volume 2242.1(4)
_computing_cell_refinement 'Bruker SAINT version 6.36A (Bruker, 2000)'
_computing_data_collection 'Bruker SMART version 5.625 (Bruker, 2001)'
_computing_data_reduction 'Bruker SAINT; SHELXTL (Sheldrick, 2008)'
_computing_molecular_graphics 'SHELXTL (Sheldrick, 2008)'
_computing_publication_material 'enCIFer(Allen et al., 2004); PLATON (Spek, 2009)'
_computing_structure_refinement 'SHELXL97 (Sheldrick, 2008)'
_computing_structure_solution 'SHELXTL (Sheldrick, 2008)'
_diffrn_ambient_temperature 90(2)
_diffrn_measured_fraction_theta_full 0.987
_diffrn_measured_fraction_theta_max 0.987
_diffrn_measurement_device_type 'Bruker SMART APEX CCD diffractometer'
_diffrn_measurement_method '\w rotation with narrow frames'
_diffrn_radiation_monochromator graphite
_diffrn_radiation_source 'normal-focus sealed tube'
_diffrn_radiation_type MoK\a
_diffrn_radiation_wavelength 0.71073
_diffrn_reflns_av_R_equivalents 0.014
_diffrn_reflns_av_sigmaI/netI 0.026
_diffrn_reflns_limit_h_max 7
_diffrn_reflns_limit_h_min -13
_diffrn_reflns_limit_k_max 26
_diffrn_reflns_limit_k_min -25
_diffrn_reflns_limit_l_max 14
_diffrn_reflns_limit_l_min -13
_diffrn_reflns_number 13715
_diffrn_reflns_theta_full 27.54
_diffrn_reflns_theta_max 27.54
_diffrn_reflns_theta_min 1.99
_diffrn_standards_decay_% 0
_diffrn_standards_number 0
_exptl_absorpt_coefficient_mu 0.234
_exptl_absorpt_correction_T_max 0.75
_exptl_absorpt_correction_T_min 0.63
_exptl_absorpt_correction_type multi-scan
_exptl_absorpt_process_details 'SADABS 2007/2'
_exptl_crystal_colour YELLOW
_exptl_crystal_density_diffrn 1.281
_exptl_crystal_density_method 'not measured'
_exptl_crystal_description BLOCK
_exptl_crystal_F_000 928
_exptl_crystal_size_max 0.46
_exptl_crystal_size_mid 0.40
_exptl_crystal_size_min 0.36
_refine_diff_density_max 0.37
_refine_diff_density_min -0.17
_refine_diff_density_rms 0.04
_refine_ls_abs_structure_details 'Flack H D (1983), Acta Cryst. A39, 876-881'
_refine_ls_abs_structure_Flack 0.002(18)
_refine_ls_extinction_method none
_refine_ls_goodness_of_fit_ref 1.06
_refine_ls_hydrogen_treatment mixed
_refine_ls_matrix_type full
_refine_ls_number_parameters 546
_refine_ls_number_reflns 9332
_refine_ls_number_restraints 1
_refine_ls_restrained_S_all 1.06
_refine_ls_R_factor_all 0.0293
_refine_ls_R_factor_gt 0.0286
_refine_ls_shift/su_max 0.003
_refine_ls_shift/su_mean 0.000
_refine_ls_structure_factor_coef Fsqd
_refine_ls_weighting_details 'calc w=1/[\s^2^(Fo^2^)+(0.047P)^2^+0.245P] where P=(Fo^2^+2Fc^2^)/3'
_refine_ls_weighting_scheme calc
_refine_ls_wR_factor_gt 0.0736
_refine_ls_wR_factor_ref 0.0741
_reflns_number_gt 9115
_reflns_number_total 9332
_reflns_threshold_expression I>2\s(I)
_cod_data_source_file om200553s_si_001.cif
_cod_data_source_block 6
_cod_original_sg_symbol_H-M 'P 21'
_cod_database_code 4065076

loop_
_symmetry_equiv_pos_as_xyz
'x, y, z'
'-x, y+1/2, -z'

loop_
_atom_site_label
_atom_site_type_symbol
_atom_site_fract_x
_atom_site_fract_y
_atom_site_fract_z
_atom_site_U_iso_or_equiv
_atom_site_adp_type
_atom_site_occupancy
_atom_site_symmetry_multiplicity
_atom_site_calc_flag
_atom_site_refinement_flags
K1 K 0.01895(3) 0.725363(15) 0.39901(3) 0.02076(7) Uani 1 1 d .
P1 P 0.34686(3) 0.687402(18) 0.45450(3) 0.01589(8) Uani 1 1 d .
P2 P 0.26085(3) 0.641041(17) 0.18858(3) 0.01581(8) Uani 1 1 d .
O1 O -0.08577(11) 0.81463(7) 0.54540(12) 0.0308(3) Uani 1 1 d .
O2 O -0.19033(11) 0.79583(6) 0.26334(11) 0.0271(2) Uani 1 1 d .
N1 N 0.27826(12) 0.75611(6) 0.47759(12) 0.0184(2) Uani 1 1 d .
N2 N 0.11590(12) 0.63471(6) 0.22677(11) 0.0173(2) Uani 1 1 d .
C1 C 0.37310(14) 0.65437(7) 0.31298(14) 0.0184(3) Uani 1 1 d .
H1 H 0.460(2) 0.6553(11) 0.289(2) 0.035(6) Uiso 1 1 d .
C2 C 0.24416(14) 0.63188(7) 0.53924(13) 0.0190(3) Uani 1 1 d .
C3 C 0.22855(15) 0.56534(8) 0.50656(15) 0.0234(3) Uani 1 1 d .
H3 H 0.2714 0.5482 0.4390 0.028 Uiso 1 1 calc R
C4 C 0.15079(18) 0.52392(9) 0.57204(16) 0.0292(4) Uani 1 1 d .
H4 H 0.1403 0.4788 0.5484 0.035 Uiso 1 1 calc R
C5 C 0.08842(16) 0.54795(9) 0.67169(16) 0.0287(4) Uani 1 1 d .
H5 H 0.0357 0.5195 0.7165 0.034 Uiso 1 1 calc R
C6 C 0.10381(16) 0.61382(9) 0.70513(16) 0.0261(3) Uani 1 1 d .
H6 H 0.0615 0.6305 0.7734 0.031 Uiso 1 1 calc R
C7 C 0.18052(15) 0.65562(8) 0.63968(15) 0.0229(3) Uani 1 1 d .
H7 H 0.1899 0.7008 0.6633 0.027 Uiso 1 1 calc R
C8 C 0.50782(14) 0.67804(7) 0.54264(14) 0.0185(3) Uani 1 1 d .
C9 C 0.61877(15) 0.64943(8) 0.49784(15) 0.0226(3) Uani 1 1 d .
H9 H 0.6142 0.6324 0.4160 0.027 Uiso 1 1 calc R
C10 C 0.73627(15) 0.64552(8) 0.57203(16) 0.0249(3) Uani 1 1 d .
H10 H 0.8115 0.6271 0.5394 0.030 Uiso 1 1 calc R
C11 C 0.74398(16) 0.66810(8) 0.69191(16) 0.0269(3) Uani 1 1 d .
H11 H 0.8236 0.6646 0.7425 0.032 Uiso 1 1 calc R
C12 C 0.63413(17) 0.69608(9) 0.73839(16) 0.0298(4) Uani 1 1 d .
H12 H 0.6383 0.7112 0.8214 0.036 Uiso 1 1 calc R
C13 C 0.51794(16) 0.70196(9) 0.66347(15) 0.0263(3) Uani 1 1 d .
H13 H 0.4444 0.7226 0.6952 0.032 Uiso 1 1 calc R
C14 C 0.31648(14) 0.82187(7) 0.43700(14) 0.0171(3) Uani 1 1 d .
C15 C 0.43782(14) 0.82494(7) 0.36149(15) 0.0193(3) Uani 1 1 d .
H15B H 0.5145 0.8068 0.4115 0.023 Uiso 1 1 calc R
H15A H 0.4225 0.7973 0.2865 0.023 Uiso 1 1 calc R
C16 C 0.34268(15) 0.86715(8) 0.55066(14) 0.0206(3) Uani 1 1 d .
H16B H 0.2659 0.8662 0.6004 0.025 Uiso 1 1 calc R
H16A H 0.4190 0.8501 0.6028 0.025 Uiso 1 1 calc R
C17 C 0.20008(14) 0.85160(7) 0.35671(14) 0.0191(3) Uani 1 1 d .
H17A H 0.1814 0.8237 0.2824 0.023 Uiso 1 1 calc R
H17B H 0.1215 0.8513 0.4040 0.023 Uiso 1 1 calc R
C18 C 0.22787(14) 0.92279(8) 0.31656(15) 0.0213(3) Uani 1 1 d .
H18 H 0.1508 0.9402 0.2642 0.026 Uiso 1 1 calc R
C19 C 0.34918(15) 0.92368(8) 0.24230(15) 0.0221(3) Uani 1 1 d .
H19B H 0.3674 0.9695 0.2163 0.026 Uiso 1 1 calc R
H19A H 0.3335 0.8961 0.1673 0.026 Uiso 1 1 calc R
C20 C 0.46684(15) 0.89646(8) 0.32378(15) 0.0206(3) Uani 1 1 d .
H20 H 0.5463 0.8970 0.2760 0.025 Uiso 1 1 calc R
C21 C 0.49045(15) 0.94062(8) 0.43807(16) 0.0233(3) Uani 1 1 d .
H21B H 0.5076 0.9866 0.4124 0.028 Uiso 1 1 calc R
H21A H 0.5679 0.9247 0.4899 0.028 Uiso 1 1 calc R
C22 C 0.36948(15) 0.93895(8) 0.51271(15) 0.0229(3) Uani 1 1 d .
H22 H 0.3854 0.9670 0.5883 0.027 Uiso 1 1 calc R
C23 C 0.25196(15) 0.96595(8) 0.43232(16) 0.0236(3) Uani 1 1 d .
H23B H 0.2692 1.0122 0.4081 0.028 Uiso 1 1 calc R
H23A H 0.1734 0.9657 0.4797 0.028 Uiso 1 1 calc R
C24 C 0.27666(14) 0.70840(7) 0.07555(14) 0.0184(3) Uani 1 1 d .
C25 C 0.39524(14) 0.72209(8) 0.02491(15) 0.0223(3) Uani 1 1 d .
H25 H 0.4692 0.6947 0.0455 0.027 Uiso 1 1 calc R
C26 C 0.40591(16) 0.77516(8) -0.05498(15) 0.0249(3) Uani 1 1 d .
H26 H 0.4872 0.7840 -0.0880 0.030 Uiso 1 1 calc R
C27 C 0.29880(17) 0.81543(8) -0.08708(15) 0.0252(3) Uani 1 1 d .
H27 H 0.3061 0.8513 -0.1426 0.030 Uiso 1 1 calc R
C28 C 0.18159(16) 0.80276(8) -0.03748(16) 0.0247(3) Uani 1 1 d .
H28 H 0.1079 0.8302 -0.0586 0.030 Uiso 1 1 calc R
C29 C 0.17088(15) 0.74974(8) 0.04370(14) 0.0210(3) Uani 1 1 d .
H29 H 0.0898 0.7418 0.0778 0.025 Uiso 1 1 calc R
C30 C 0.32913(14) 0.57064(7) 0.10597(14) 0.0177(3) Uani 1 1 d .
C31 C 0.32364(15) 0.56610(8) -0.02306(14) 0.0212(3) Uani 1 1 d .
H31 H 0.2857 0.6011 -0.0722 0.025 Uiso 1 1 calc R
C32 C 0.37318(15) 0.51077(8) -0.08004(15) 0.0245(3) Uani 1 1 d .
H32 H 0.3701 0.5086 -0.1676 0.029 Uiso 1 1 calc R
C33 C 0.42686(15) 0.45892(8) -0.01001(16) 0.0251(3) Uani 1 1 d .
H33 H 0.4595 0.4210 -0.0491 0.030 Uiso 1 1 calc R
C34 C 0.43266(15) 0.46275(8) 0.11850(16) 0.0240(3) Uani 1 1 d .
H34 H 0.4693 0.4272 0.1671 0.029 Uiso 1 1 calc R
C35 C 0.38512(15) 0.51816(8) 0.17565(15) 0.0213(3) Uani 1 1 d .
H35 H 0.3907 0.5205 0.2633 0.026 Uiso 1 1 calc R
C36 C 0.00750(14) 0.59515(7) 0.16874(13) 0.0170(3) Uani 1 1 d .
C37 C 0.02523(15) 0.52061(8) 0.19701(15) 0.0226(3) Uani 1 1 d .
H37A H 0.1038 0.5041 0.1593 0.027 Uiso 1 1 calc R
H37B H 0.0389 0.5140 0.2875 0.027 Uiso 1 1 calc R
C38 C -0.01697(15) 0.60289(8) 0.02731(14) 0.0209(3) Uani 1 1 d .
H38B H -0.0309 0.6503 0.0069 0.025 Uiso 1 1 calc R
H38A H 0.0614 0.5878 -0.0124 0.025 Uiso 1 1 calc R
C39 C -0.11747(15) 0.61746(8) 0.22644(15) 0.0239(3) Uani 1 1 d .
H39B H -0.1316 0.6653 0.2103 0.029 Uiso 1 1 calc R
H39A H -0.1059 0.6111 0.3170 0.029 Uiso 1 1 calc R
C40 C -0.25860(16) 0.58762(8) 0.03393(17) 0.0262(3) Uani 1 1 d .
H40A H -0.2734 0.6350 0.0138 0.031 Uiso 1 1 calc R
H40B H -0.3362 0.5623 0.0007 0.031 Uiso 1 1 calc R
C41 C -0.23885(16) 0.57860(9) 0.17426(16) 0.0273(4) Uani 1 1 d .
H41 H -0.3179 0.5949 0.2133 0.033 Uiso 1 1 calc R
C42 C -0.13654(15) 0.56285(8) -0.02451(15) 0.0222(3) Uani 1 1 d .
H42 H -0.1486 0.5687 -0.1161 0.027 Uiso 1 1 calc R
C43 C -0.11492(16) 0.48975(8) 0.00575(15) 0.0243(3) Uani 1 1 d .
H43B H -0.0368 0.4735 -0.0330 0.029 Uiso 1 1 calc R
H43A H -0.1915 0.4637 -0.0277 0.029 Uiso 1 1 calc R
C44 C -0.21724(17) 0.50535(9) 0.20456(16) 0.0300(4) Uani 1 1 d .
H44A H -0.2945 0.4794 0.1723 0.036 Uiso 1 1 calc R
H44B H -0.2058 0.4992 0.2952 0.036 Uiso 1 1 calc R
C45 C -0.09553(16) 0.48086(8) 0.14596(16) 0.0257(3) Uani 1 1 d .
H45 H -0.0817 0.4329 0.1657 0.031 Uiso 1 1 calc R
C46 C -0.22400(15) 0.82852(8) 0.54390(15) 0.0242(3) Uani 1 1 d .
H46A H -0.2752 0.7870 0.5334 0.029 Uiso 1 1 calc R
H46B H -0.2515 0.8588 0.4749 0.029 Uiso 1 1 calc R
C47 C -0.24626(17) 0.86085(10) 0.66744(16) 0.0299(4) Uani 1 1 d .
H47B H -0.3268 0.8438 0.7008 0.036 Uiso 1 1 calc R
H47A H -0.2528 0.9096 0.6593 0.036 Uiso 1 1 calc R
C48 C -0.12478(16) 0.84089(9) 0.74930(16) 0.0285(4) Uani 1 1 d .
H48B H -0.1046 0.8733 0.8166 0.034 Uiso 1 1 calc R
H48A H -0.1343 0.7963 0.7852 0.034 Uiso 1 1 calc R
C49 C -0.02185(16) 0.84171(9) 0.65641(16) 0.0286(4) Uani 1 1 d .
H49B H 0.0082 0.8875 0.6424 0.034 Uiso 1 1 calc R
H49A H 0.0545 0.8143 0.6858 0.034 Uiso 1 1 calc R
C50 C -0.15081(16) 0.86174(8) 0.23363(16) 0.0269(3) Uani 1 1 d .
H50A H -0.0667 0.8733 0.2798 0.032 Uiso 1 1 calc R
H50B H -0.2179 0.8944 0.2538 0.032 Uiso 1 1 calc R
C51 C -0.13634(17) 0.86038(9) 0.09533(17) 0.0303(4) Uani 1 1 d .
H51A H -0.0442 0.8525 0.0783 0.036 Uiso 1 1 calc R
H51B H -0.1661 0.9026 0.0562 0.036 Uiso 1 1 calc R
C52 C -0.22440(18) 0.80245(9) 0.04795(17) 0.0305(4) Uani 1 1 d .
H52B H -0.2925 0.8175 -0.0156 0.037 Uiso 1 1 calc R
H52A H -0.1724 0.7667 0.0130 0.037 Uiso 1 1 calc R
C53 C -0.28494(16) 0.77929(8) 0.16471(16) 0.0255(3) Uani 1 1 d .
H53B H -0.3687 0.8024 0.1742 0.031 Uiso 1 1 calc R
H53A H -0.3011 0.7310 0.1620 0.031 Uiso 1 1 calc R

loop_
_atom_site_aniso_label
_atom_site_aniso_U_11
_atom_site_aniso_U_22
_atom_site_aniso_U_33
_atom_site_aniso_U_23
_atom_site_aniso_U_13
_atom_site_aniso_U_12
K1 0.01837(14) 0.02159(16) 0.02243(16) -0.00457(12) 0.00239(12) 0.00024(12)
P1 0.01520(16) 0.01726(16) 0.01535(17) -0.00003(13) 0.00209(13) 0.00022(13)
P2 0.01542(16) 0.01707(17) 0.01521(17) -0.00099(14) 0.00281(13) 0.00027(13)
O1 0.0191(6) 0.0449(7) 0.0285(6) -0.0162(5) 0.0022(5) 0.0017(5)
O2 0.0292(6) 0.0269(6) 0.0247(6) -0.0004(5) -0.0007(5) -0.0019(5)
N1 0.0176(6) 0.0188(6) 0.0192(6) 0.0000(5) 0.0041(5) -0.0002(5)
N2 0.0164(5) 0.0184(6) 0.0173(6) -0.0027(5) 0.0030(4) -0.0012(5)
C1 0.0159(6) 0.0234(7) 0.0158(7) -0.0009(5) 0.0019(5) 0.0007(5)
C2 0.0175(7) 0.0219(7) 0.0174(7) 0.0032(6) -0.0001(5) 0.0007(5)
C3 0.0245(7) 0.0225(8) 0.0234(8) 0.0008(6) 0.0026(6) -0.0005(6)
C4 0.0360(9) 0.0227(8) 0.0287(9) 0.0036(7) 0.0011(7) -0.0064(7)
C5 0.0242(8) 0.0350(9) 0.0270(9) 0.0112(7) 0.0019(6) -0.0062(7)
C6 0.0213(7) 0.0356(9) 0.0219(8) 0.0074(6) 0.0044(6) 0.0022(6)
C7 0.0233(7) 0.0250(8) 0.0206(8) 0.0023(6) 0.0039(6) 0.0023(6)
C8 0.0173(6) 0.0175(7) 0.0204(7) 0.0021(6) 0.0005(5) -0.0013(5)
C9 0.0228(7) 0.0235(8) 0.0215(8) -0.0015(6) 0.0020(6) 0.0015(6)
C10 0.0185(7) 0.0227(7) 0.0337(9) 0.0031(7) 0.0037(6) 0.0031(6)
C11 0.0220(7) 0.0285(8) 0.0288(9) 0.0042(6) -0.0068(6) 0.0012(6)
C12 0.0285(8) 0.0387(10) 0.0215(8) -0.0019(7) -0.0027(6) 0.0042(7)
C13 0.0225(7) 0.0346(9) 0.0216(8) -0.0017(6) 0.0013(6) 0.0039(6)
C14 0.0150(6) 0.0184(7) 0.0180(7) 0.0010(5) 0.0027(5) 0.0004(5)
C15 0.0150(6) 0.0208(7) 0.0227(8) 0.0004(6) 0.0051(6) 0.0014(5)
C16 0.0198(7) 0.0229(7) 0.0193(7) -0.0006(6) 0.0026(6) 0.0000(6)
C17 0.0168(6) 0.0198(7) 0.0210(7) -0.0003(6) 0.0035(6) 0.0017(5)
C18 0.0191(7) 0.0214(7) 0.0233(8) 0.0035(6) 0.0014(6) 0.0027(6)
C19 0.0233(7) 0.0211(7) 0.0221(8) 0.0039(6) 0.0040(6) 0.0014(6)
C20 0.0169(7) 0.0208(7) 0.0248(8) 0.0022(6) 0.0059(6) 0.0006(5)
C21 0.0205(7) 0.0205(7) 0.0292(8) 0.0000(6) 0.0032(6) -0.0031(6)
C22 0.0244(7) 0.0208(7) 0.0235(8) -0.0060(6) 0.0025(6) -0.0033(6)
C23 0.0227(7) 0.0185(7) 0.0302(8) -0.0022(6) 0.0066(6) 0.0026(6)
C24 0.0208(7) 0.0193(7) 0.0153(7) -0.0017(5) 0.0018(5) -0.0021(5)
C25 0.0186(7) 0.0240(7) 0.0246(8) 0.0005(6) 0.0024(6) -0.0001(6)
C26 0.0244(7) 0.0282(8) 0.0229(8) 0.0009(6) 0.0074(6) -0.0049(6)
C27 0.0293(8) 0.0247(8) 0.0219(8) 0.0033(6) 0.0044(6) -0.0030(6)
C28 0.0248(8) 0.0239(8) 0.0255(8) 0.0034(6) 0.0026(6) 0.0025(6)
C29 0.0203(7) 0.0219(7) 0.0208(7) -0.0002(6) 0.0030(6) -0.0002(6)
C30 0.0149(6) 0.0187(7) 0.0198(7) -0.0024(5) 0.0044(5) -0.0010(5)
C31 0.0190(7) 0.0240(7) 0.0208(8) -0.0021(6) 0.0018(6) 0.0007(6)
C32 0.0231(7) 0.0302(8) 0.0207(8) -0.0070(6) 0.0056(6) -0.0017(6)
C33 0.0202(7) 0.0225(8) 0.0337(9) -0.0083(6) 0.0096(6) -0.0002(6)
C34 0.0198(7) 0.0218(7) 0.0311(9) 0.0004(6) 0.0060(6) 0.0009(6)
C35 0.0196(7) 0.0225(7) 0.0223(8) -0.0013(6) 0.0044(6) 0.0010(6)
C36 0.0164(6) 0.0180(7) 0.0168(7) -0.0012(5) 0.0024(5) -0.0014(5)
C37 0.0241(7) 0.0198(7) 0.0228(8) 0.0021(6) -0.0043(6) -0.0025(6)
C38 0.0210(7) 0.0229(7) 0.0188(7) 0.0021(6) 0.0008(6) -0.0015(6)
C39 0.0186(7) 0.0288(8) 0.0249(8) -0.0083(6) 0.0050(6) -0.0027(6)
C40 0.0192(7) 0.0246(8) 0.0339(9) -0.0038(7) -0.0040(6) 0.0014(6)
C41 0.0176(7) 0.0351(9) 0.0297(9) -0.0114(7) 0.0054(6) -0.0041(6)
C42 0.0233(7) 0.0249(8) 0.0177(7) 0.0005(6) -0.0024(6) -0.0014(6)
C43 0.0235(7) 0.0230(7) 0.0255(8) -0.0049(6) -0.0025(6) 0.0011(6)
C44 0.0292(8) 0.0388(10) 0.0221(8) 0.0007(7) 0.0026(6) -0.0171(7)
C45 0.0282(8) 0.0189(7) 0.0285(9) 0.0030(6) -0.0061(6) -0.0051(6)
C46 0.0198(7) 0.0274(8) 0.0255(8) -0.0031(6) 0.0023(6) 0.0029(6)
C47 0.0265(8) 0.0372(9) 0.0264(9) -0.0071(7) 0.0049(7) 0.0034(7)
C48 0.0273(8) 0.0359(9) 0.0228(8) -0.0043(7) 0.0041(7) -0.0029(7)
C49 0.0236(8) 0.0372(9) 0.0249(8) -0.0087(7) 0.0013(6) -0.0014(7)
C50 0.0232(8) 0.0247(8) 0.0322(9) -0.0013(7) -0.0022(7) -0.0010(6)
C51 0.0251(8) 0.0329(9) 0.0341(10) 0.0058(7) 0.0095(7) 0.0040(7)
C52 0.0302(9) 0.0362(9) 0.0251(9) -0.0019(7) 0.0023(7) 0.0049(7)
C53 0.0223(7) 0.0264(8) 0.0278(9) -0.0044(6) 0.0005(6) 0.0027(6)

loop_
_atom_type_symbol
_atom_type_description
_atom_type_scat_dispersion_real
_atom_type_scat_dispersion_imag
_atom_type_scat_source
C C 0.0033 0.0016 'International Tables Vol C Tables 4.2.6.8 and 6.1.1.4'
H H 0.0000 0.0000 'International Tables Vol C Tables 4.2.6.8 and 6.1.1.4'
N N 0.0061 0.0033 'International Tables Vol C Tables 4.2.6.8 and 6.1.1.4'
O O 0.0106 0.0060 'International Tables Vol C Tables 4.2.6.8 and 6.1.1.4'
P P 0.1023 0.0942 'International Tables Vol C Tables 4.2.6.8 and 6.1.1.4'
K K 0.2009 0.2494 'International Tables Vol C Tables 4.2.6.8 and 6.1.1.4'

loop_
_geom_angle_atom_site_label_1
_geom_angle_atom_site_label_2
_geom_angle_atom_site_label_3
_geom_angle
O1 K1 N1 94.93(4)
O1 K1 N2 175.19(4)
N1 K1 N2 88.27(4)
O1 K1 O2 69.76(4)
N1 K1 O2 134.25(4)
N2 K1 O2 105.44(4)
N1 P1 C1 125.83(7)
N1 P1 C2 100.12(7)
C1 P1 C2 110.42(7)
N1 P1 C8 113.36(7)
C1 P1 C8 103.07(7)
C2 P1 C8 101.66(7)
N1 P1 K1 52.78(5)
C1 P1 K1 98.64(5)
C2 P1 K1 68.50(5)
C8 P1 K1 158.20(5)
N2 P2 C1 112.96(7)
N2 P2 C24 111.60(7)
C1 P2 C24 108.48(7)
N2 P2 C30 117.78(7)
C1 P2 C30 104.19(7)
C24 P2 C30 100.78(7)
C49 O1 C46 108.53(12)
C49 O1 K1 125.21(10)
C46 O1 K1 124.25(9)
C53 O2 C50 103.64(12)
C53 O2 K1 134.65(10)
C50 O2 K1 111.15(9)
C14 N1 P1 127.90(10)
C14 N1 K1 112.39(9)
P1 N1 K1 100.40(6)
C36 N2 P2 128.81(10)
C36 N2 K1 109.80(8)
P2 N2 K1 120.32(6)
P1 C1 P2 128.28(9)
P1 C1 H1 117.2(13)
P2 C1 H1 111.8(13)
C3 C2 C7 118.48(14)
C3 C2 P1 121.29(12)
C7 C2 P1 120.23(12)
C3 C2 K1 112.06(10)
C7 C2 K1 78.98(9)
P1 C2 K1 79.96(5)
C4 C3 C2 120.53(15)
C4 C3 H3 119.7
C2 C3 H3 119.7
C5 C4 C3 120.50(16)
C5 C4 H4 119.8
C3 C4 H4 119.8
C6 C5 C4 119.37(15)
C6 C5 H5 120.3
C4 C5 H5 120.3
C5 C6 C7 120.49(16)
C5 C6 H6 119.8
C7 C6 H6 119.8
C6 C7 C2 120.63(15)
C6 C7 K1 113.35(11)
C2 C7 K1 76.39(9)
C6 C7 H7 119.7
C2 C7 H7 119.7
K1 C7 H7 80.6
C13 C8 C9 118.00(14)
C13 C8 P1 116.59(11)
C9 C8 P1 125.41(12)
C10 C9 C8 120.74(15)
C10 C9 H9 119.6
C8 C9 H9 119.6
C11 C10 C9 120.57(15)
C11 C10 H10 119.7
C9 C10 H10 119.7
C10 C11 C12 119.42(15)
C10 C11 H11 120.3
C12 C11 H11 120.3
C11 C12 C13 120.16(16)
C11 C12 H12 119.9
C13 C12 H12 119.9
C12 C13 C8 121.06(15)
C12 C13 H13 119.5
C8 C13 H13 119.5
N1 C14 C16 109.32(12)
N1 C14 C17 108.05(12)
C16 C14 C17 107.40(12)
N1 C14 C15 116.29(12)
C16 C14 C15 107.75(12)
C17 C14 C15 107.70(12)
C20 C15 C14 111.13(12)
C20 C15 H15B 109.4
C14 C15 H15B 109.4
C20 C15 H15A 109.4
C14 C15 H15A 109.4
H15B C15 H15A 108.0
C22 C16 C14 111.58(12)
C22 C16 H16B 109.3
C14 C16 H16B 109.3
C22 C16 H16A 109.3
C14 C16 H16A 109.3
H16B C16 H16A 108.0
C18 C17 C14 111.84(12)
C18 C17 K1 155.11(10)
C14 C17 K1 92.32(8)
C18 C17 H17A 109.2
C14 C17 H17A 109.2
K1 C17 H17A 65.7
C18 C17 H17B 109.2
C14 C17 H17B 109.2
K1 C17 H17B 54.3
H17A C17 H17B 107.9
C23 C18 C17 108.71(13)
C23 C18 C19 109.86(13)
C17 C18 C19 109.66(12)
C23 C18 H18 109.5
C17 C18 H18 109.5
C19 C18 H18 109.5
C18 C19 C20 108.94(12)
C18 C19 H19B 109.9
C20 C19 H19B 109.9
C18 C19 H19A 109.9
C20 C19 H19A 109.9
H19B C19 H19A 108.3
C21 C20 C15 110.65(13)
C21 C20 C19 108.88(13)
C15 C20 C19 109.21(13)
C21 C20 H20 109.4
C15 C20 H20 109.4
C19 C20 H20 109.4
C20 C21 C22 109.44(12)
C20 C21 H21B 109.8
C22 C21 H21B 109.8
C20 C21 H21A 109.8
C22 C21 H21A 109.8
H21B C21 H21A 108.2
C23 C22 C21 108.87(13)
C23 C22 C16 109.83(13)
C21 C22 C16 109.36(12)
C23 C22 H22 109.6
C21 C22 H22 109.6
C16 C22 H22 109.6
C22 C23 C18 109.44(12)
C22 C23 H23B 109.8
C18 C23 H23B 109.8
C22 C23 H23A 109.8
C18 C23 H23A 109.8
H23B C23 H23A 108.2
C29 C24 C25 117.92(14)
C29 C24 P2 119.93(11)
C25 C24 P2 122.05(11)
C26 C25 C24 120.76(14)
C26 C25 H25 119.6
C24 C25 H25 119.6
C27 C26 C25 120.57(15)
C27 C26 H26 119.7
C25 C26 H26 119.7
C28 C27 C26 119.32(15)
C28 C27 H27 120.3
C26 C27 H27 120.3
C27 C28 C29 120.23(15)
C27 C28 H28 119.9
C29 C28 H28 119.9
C24 C29 C28 121.20(14)
C24 C29 H29 119.4
C28 C29 H29 119.4
C35 C30 C31 118.27(13)
C35 C30 P2 118.38(11)
C31 C30 P2 123.32(12)
C32 C31 C30 120.66(15)
C32 C31 H31 119.7
C30 C31 H31 119.7
C33 C32 C31 120.44(15)
C33 C32 H32 119.8
C31 C32 H32 119.8
C32 C33 C34 119.47(15)
C32 C33 H33 120.3
C34 C33 H33 120.3
C35 C34 C33 120.28(15)
C35 C34 H34 119.9
C33 C34 H34 119.9
C34 C35 C30 120.87(14)
C34 C35 H35 119.6
C30 C35 H35 119.6
N2 C36 C39 107.00(11)
N2 C36 C37 111.83(12)
C39 C36 C37 107.05(12)
N2 C36 C38 115.38(12)
C39 C36 C38 107.52(12)
C37 C36 C38 107.68(12)
C45 C37 C36 110.96(12)
C45 C37 H37A 109.4
C36 C37 H37A 109.4
C45 C37 H37B 109.4
C36 C37 H37B 109.4
H37A C37 H37B 108.0
C42 C38 C36 111.85(12)
C42 C38 H38B 109.2
C36 C38 H38B 109.2
C42 C38 H38A 109.2
C36 C38 H38A 109.2
H38B C38 H38A 107.9
C36 C39 C41 112.08(12)
C36 C39 K1 95.78(9)
C41 C39 K1 152.14(10)
C36 C39 H39B 109.2
C41 C39 H39B 109.2
K1 C39 H39B 58.6
C36 C39 H39A 109.2
C41 C39 H39A 109.2
K1 C39 H39A 58.9
H39B C39 H39A 107.9
C41 C40 C42 109.02(13)
C41 C40 H40A 109.9
C42 C40 H40A 109.9
C41 C40 H40B 109.9
C42 C40 H40B 109.9
H40A C40 H40B 108.3
C44 C41 C40 109.56(14)
C44 C41 C39 108.36(14)
C40 C41 C39 110.12(14)
C44 C41 H41 109.6
C40 C41 H41 109.6
C39 C41 H41 109.6
C43 C42 C40 109.66(13)
C43 C42 C38 109.42(13)
C40 C42 C38 109.31(13)
C43 C42 H42 109.5
C40 C42 H42 109.5
C38 C42 H42 109.5
C42 C43 C45 109.46(13)
C42 C43 H43B 109.8
C45 C43 H43B 109.8
C42 C43 H43A 109.8
C45 C43 H43A 109.8
H43B C43 H43A 108.2
C41 C44 C45 109.45(13)
C41 C44 H44A 109.8
C45 C44 H44A 109.8
C41 C44 H44B 109.8
C45 C44 H44B 109.8
H44A C44 H44B 108.2
C44 C45 C43 109.33(13)
C44 C45 C37 109.96(14)
C43 C45 C37 109.48(13)
C44 C45 H45 109.4
C43 C45 H45 109.4
C37 C45 H45 109.4
O1 C46 C47 106.80(13)
O1 C46 H46A 110.4
C47 C46 H46A 110.4
O1 C46 H46B 110.4
C47 C46 H46B 110.4
H46A C46 H46B 108.6
C46 C47 C48 103.10(13)
C46 C47 H47B 111.1
C48 C47 H47B 111.1
C46 C47 H47A 111.1
C48 C47 H47A 111.1
H47B C47 H47A 109.1
C49 C48 C47 100.89(14)
C49 C48 H48B 111.6
C47 C48 H48B 111.6
C49 C48 H48A 111.6
C47 C48 H48A 111.6
H48B C48 H48A 109.4
O1 C49 C48 105.03(13)
O1 C49 H49B 110.7
C48 C49 H49B 110.7
O1 C49 H49A 110.7
C48 C49 H49A 110.7
H49B C49 H49A 108.8
O2 C50 C51 104.87(14)
O2 C50 H50A 110.8
C51 C50 H50A 110.8
O2 C50 H50B 110.8
C51 C50 H50B 110.8
H50A C50 H50B 108.8
C50 C51 C52 104.04(14)
C50 C51 H51A 110.9
C52 C51 H51A 110.9
C50 C51 H51B 110.9
C52 C51 H51B 110.9
H51A C51 H51B 109.0
C53 C52 C51 102.78(14)
C53 C52 H52B 111.2
C51 C52 H52B 111.2
C53 C52 H52A 111.2
C51 C52 H52A 111.2
H52B C52 H52A 109.1
O2 C53 C52 104.72(13)
O2 C53 H53B 110.8
C52 C53 H53B 110.8
O2 C53 H53A 110.8
C52 C53 H53A 110.8
H53B C53 H53A 108.9

loop_
_geom_bond_atom_site_label_1
_geom_bond_atom_site_label_2
_geom_bond_distance
K1 O1 2.6840(12)
K1 N1 2.7970(13)
K1 N2 2.8524(13)
K1 O2 2.8804(13)
P1 N1 1.5848(13)
P1 C1 1.7163(15)
P1 C2 1.8354(15)
P1 C8 1.8505(15)
P2 N2 1.5802(12)
P2 C1 1.7245(15)
P2 C24 1.8482(15)
P2 C30 1.8486(15)
O1 C49 1.434(2)
O1 C46 1.4440(19)
O2 C53 1.426(2)
O2 C50 1.436(2)
N1 C14 1.4626(19)
N2 C36 1.4696(18)
C1 H1 0.95(2)
C2 C3 1.396(2)
C2 C7 1.400(2)
C3 C4 1.390(2)
C3 H3 0.9500
C4 C5 1.388(3)
C4 H4 0.9500
C5 C6 1.385(3)
C5 H5 0.9500
C6 C7 1.388(2)
C6 H6 0.9500
C7 H7 0.9500
C8 C13 1.394(2)
C8 C9 1.398(2)
C9 C10 1.397(2)
C9 H9 0.9500
C10 C11 1.376(3)
C10 H10 0.9500
C11 C12 1.391(2)
C11 H11 0.9500
C12 C13 1.393(2)
C12 H12 0.9500
C13 H13 0.9500
C14 C16 1.542(2)
C14 C17 1.543(2)
C14 C15 1.5454(19)
C15 C20 1.537(2)
C15 H15B 0.9900
C15 H15A 0.9900
C16 C22 1.538(2)
C16 H16B 0.9900
C16 H16A 0.9900
C17 C18 1.536(2)
C17 H17A 0.9900
C17 H17B 0.9900
C18 C23 1.533(2)
C18 C19 1.536(2)
C18 H18 1.0000
C19 C20 1.540(2)
C19 H19B 0.9900
C19 H19A 0.9900
C20 C21 1.532(2)
C20 H20 1.0000
C21 C22 1.536(2)
C21 H21B 0.9900
C21 H21A 0.9900
C22 C23 1.531(2)
C22 H22 1.0000
C23 H23B 0.9900
C23 H23A 0.9900
C24 C29 1.391(2)
C24 C25 1.402(2)
C25 C26 1.389(2)
C25 H25 0.9500
C26 C27 1.389(2)
C26 H26 0.9500
C27 C28 1.380(2)
C27 H27 0.9500
C28 C29 1.397(2)
C28 H28 0.9500
C29 H29 0.9500
C30 C35 1.398(2)
C30 C31 1.401(2)
C31 C32 1.393(2)
C31 H31 0.9500
C32 C33 1.382(2)
C32 H32 0.9500
C33 C34 1.394(2)
C33 H33 0.9500
C34 C35 1.387(2)
C34 H34 0.9500
C35 H35 0.9500
C36 C39 1.538(2)
C36 C37 1.544(2)
C36 C38 1.544(2)
C37 C45 1.541(2)
C37 H37A 0.9900
C37 H37B 0.9900
C38 C42 1.538(2)
C38 H38B 0.9900
C38 H38A 0.9900
C39 C41 1.541(2)
C39 H39B 0.9900
C39 H39A 0.9900
C40 C41 1.532(3)
C40 C42 1.532(2)
C40 H40A 0.9900
C40 H40B 0.9900
C41 C44 1.528(3)
C41 H41 1.0000
C42 C43 1.525(2)
C42 H42 1.0000
C43 C45 1.530(2)
C43 H43B 0.9900
C43 H43A 0.9900
C44 C45 1.528(2)
C44 H44A 0.9900
C44 H44B 0.9900
C45 H45 1.0000
C46 C47 1.526(2)
C46 H46A 0.9900
C46 H46B 0.9900
C47 C48 1.526(3)
C47 H47B 0.9900
C47 H47A 0.9900
C48 C49 1.517(2)
C48 H48B 0.9900
C48 H48A 0.9900
C49 H49B 0.9900
C49 H49A 0.9900
C50 C51 1.521(2)
C50 H50A 0.9900
C50 H50B 0.9900
C51 C52 1.541(3)
C51 H51A 0.9900
C51 H51B 0.9900
C52 C53 1.529(2)
C52 H52B 0.9900
C52 H52A 0.9900
C53 H53B 0.9900
C53 H53A 0.9900

loop_
_geom_torsion_atom_site_label_1
_geom_torsion_atom_site_label_2
_geom_torsion_atom_site_label_3
_geom_torsion_atom_site_label_4
_geom_torsion
O1 K1 P1 N1 -31.41(7)
N2 K1 P1 N1 145.57(7)
O2 K1 P1 N1 68.00(8)
O1 K1 P1 C1 -160.33(6)
N1 K1 P1 C1 -128.92(8)
N2 K1 P1 C1 16.65(6)
O2 K1 P1 C1 -60.92(8)
O1 K1 P1 C2 91.04(6)
N1 K1 P1 C2 122.45(8)
N2 K1 P1 C2 -91.98(6)
O2 K1 P1 C2 -169.55(8)
O1 K1 P1 C8 24.62(13)
N1 K1 P1 C8 56.03(14)
N2 K1 P1 C8 -158.40(13)
O2 K1 P1 C8 124.03(14)
N1 K1 O1 C49 -22.82(13)
N2 K1 O1 C49 -154.3(4)
O2 K1 O1 C49 -158.44(13)
N1 K1 O1 C46 175.19(12)
N2 K1 O1 C46 43.7(5)
O2 K1 O1 C46 39.58(12)
O1 K1 O2 C53 -147.81(14)
N1 K1 O2 C53 135.57(13)
N2 K1 O2 C53 32.55(14)
O1 K1 O2 C50 74.67(10)
N1 K1 O2 C50 -1.95(12)
N2 K1 O2 C50 -104.97(10)
C1 P1 N1 C14 -57.73(16)
C2 P1 N1 C14 177.79(13)
C8 P1 N1 C14 70.28(15)
K1 P1 N1 C14 -129.32(15)
C1 P1 N1 K1 71.59(8)
C2 P1 N1 K1 -52.90(6)
C8 P1 N1 K1 -160.40(5)
O1 K1 N1 C14 -68.71(9)
N2 K1 N1 C14 107.68(9)
O2 K1 N1 C14 -2.34(11)
O1 K1 N1 P1 152.61(6)
N2 K1 N1 P1 -31.00(6)
O2 K1 N1 P1 -141.02(5)
C1 P2 N2 C36 -148.39(13)
C24 P2 N2 C36 89.07(14)
C30 P2 N2 C36 -26.78(16)
C1 P2 N2 K1 44.70(9)
C24 P2 N2 K1 -77.84(8)
C30 P2 N2 K1 166.31(7)
O1 K1 N2 C36 -56.8(5)
N1 K1 N2 C36 171.47(9)
O2 K1 N2 C36 -52.81(9)
O1 K1 N2 P2 112.3(5)
N1 K1 N2 P2 -19.34(7)
O2 K1 N2 P2 116.37(7)
N1 P1 C1 P2 -53.45(14)
C2 P1 C1 P2 66.57(12)
C8 P1 C1 P2 174.50(10)
K1 P1 C1 P2 -3.61(11)
N2 P2 C1 P1 -23.38(13)
C24 P2 C1 P1 100.89(11)
C30 P2 C1 P1 -152.37(10)
N1 P1 C2 C3 152.85(13)
C1 P1 C2 C3 18.34(15)
C8 P1 C2 C3 -90.53(13)
K1 P1 C2 C3 109.81(13)
N1 P1 C2 C7 -27.82(14)
C1 P1 C2 C7 -162.33(12)
C8 P1 C2 C7 88.81(13)
K1 P1 C2 C7 -70.86(12)
N1 P1 C2 K1 43.05(6)
C1 P1 C2 K1 -91.47(6)
C8 P1 C2 K1 159.67(5)
O1 K1 C2 C3 135.20(10)
N1 K1 C2 C3 -149.32(12)
N2 K1 C2 C3 -44.79(10)
O2 K1 C2 C3 -0.3(4)
O1 K1 C2 C7 18.76(10)
N1 K1 C2 C7 94.25(10)
N2 K1 C2 C7 -161.22(10)
O2 K1 C2 C7 -116.8(4)
O1 K1 C2 P1 -104.98(5)
N1 K1 C2 P1 -29.49(4)
N2 K1 C2 P1 75.04(5)
O2 K1 C2 P1 119.5(4)
C7 C2 C3 C4 0.4(2)
P1 C2 C3 C4 179.76(13)
K1 C2 C3 C4 -88.74(17)
C2 C3 C4 C5 -0.6(3)
C3 C4 C5 C6 0.3(3)
C4 C5 C6 C7 0.2(3)
C5 C6 C7 C2 -0.3(2)
C5 C6 C7 K1 87.24(16)
C3 C2 C7 C6 0.1(2)
P1 C2 C7 C6 -179.30(12)
K1 C2 C7 C6 109.30(15)
C3 C2 C7 K1 -109.25(13)
P1 C2 C7 K1 71.40(9)
O1 K1 C7 C6 79.22(12)
N1 K1 C7 C6 174.49(13)
N2 K1 C7 C6 -100.11(12)
O2 K1 C7 C6 48.58(18)
O1 K1 C7 C2 -162.97(9)
N1 K1 C7 C2 -67.70(9)
N2 K1 C7 C2 17.69(9)
O2 K1 C7 C2 166.38(10)
N1 P1 C8 C13 39.97(14)
C1 P1 C8 C13 179.00(12)
C2 P1 C8 C13 -66.57(13)
K1 P1 C8 C13 -6.0(2)
N1 P1 C8 C9 -139.78(13)
C1 P1 C8 C9 -0.76(15)
C2 P1 C8 C9 113.68(14)
K1 P1 C8 C9 174.21(9)
C13 C8 C9 C10 -0.5(2)
P1 C8 C9 C10 179.27(12)
C8 C9 C10 C11 1.8(2)
C9 C10 C11 C12 -1.2(3)
C10 C11 C12 C13 -0.9(3)
C11 C12 C13 C8 2.2(3)
C9 C8 C13 C12 -1.5(2)
P1 C8 C13 C12 178.68(13)
P1 N1 C14 C16 -121.71(13)
K1 N1 C14 C16 113.67(10)
P1 N1 C14 C17 121.70(13)
K1 N1 C14 C17 -2.92(13)
P1 N1 C14 C15 0.5(2)
K1 N1 C14 C15 -124.09(11)
N1 C14 C15 C20 179.55(13)
C16 C14 C15 C20 -57.39(16)
C17 C14 C15 C20 58.19(16)
N1 C14 C16 C22 -174.12(12)
C17 C14 C16 C22 -57.13(15)
C15 C14 C16 C22 58.64(15)
N1 C14 C17 C18 176.27(12)
C16 C14 C17 C18 58.45(15)
C15 C14 C17 C18 -57.36(15)
N1 C14 C17 K1 2.35(10)
C16 C14 C17 K1 -115.47(10)
C15 C14 C17 K1 128.72(10)
O1 K1 C17 C18 -61.0(2)
N1 K1 C17 C18 -168.1(3)
N2 K1 C17 C18 114.1(2)
O2 K1 C17 C18 8.9(2)
O1 K1 C17 C14 105.49(8)
N1 K1 C17 C14 -1.59(7)
N2 K1 C17 C14 -79.39(8)
O2 K1 C17 C14 175.43(8)
C14 C17 C18 C23 -60.85(15)
K1 C17 C18 C23 104.6(2)
C14 C17 C18 C19 59.28(16)
K1 C17 C18 C19 -135.3(2)
C23 C18 C19 C20 59.91(16)
C17 C18 C19 C20 -59.51(16)
C14 C15 C20 C21 58.81(16)
C14 C15 C20 C19 -61.02(16)
C18 C19 C20 C21 -60.43(16)
C18 C19 C20 C15 60.49(16)
C15 C20 C21 C22 -58.53(16)
C19 C20 C21 C22 61.51(16)
C20 C21 C22 C23 -61.30(16)
C20 C21 C22 C16 58.71(16)
C14 C16 C22 C23 59.13(16)
C14 C16 C22 C21 -60.28(16)
C21 C22 C23 C18 60.16(16)
C16 C22 C23 C18 -59.55(16)
C17 C18 C23 C22 59.99(16)
C19 C18 C23 C22 -60.01(16)
N2 P2 C24 C29 5.82(15)
C1 P2 C24 C29 -119.26(13)
C30 P2 C24 C29 131.67(12)
N2 P2 C24 C25 -177.88(12)
C1 P2 C24 C25 57.04(14)
C30 P2 C24 C25 -52.03(14)
C29 C24 C25 C26 -0.3(2)
P2 C24 C25 C26 -176.67(13)
C24 C25 C26 C27 -0.5(2)
C25 C26 C27 C28 0.8(3)
C26 C27 C28 C29 -0.3(3)
C25 C24 C29 C28 0.8(2)
P2 C24 C29 C28 177.29(13)
C27 C28 C29 C24 -0.6(3)
N2 P2 C30 C35 -84.80(13)
C1 P2 C30 C35 41.22(13)
C24 P2 C30 C35 153.61(12)
N2 P2 C30 C31 92.93(13)
C1 P2 C30 C31 -141.05(13)
C24 P2 C30 C31 -28.66(14)
C35 C30 C31 C32 -0.2(2)
P2 C30 C31 C32 -177.95(11)
C30 C31 C32 C33 1.0(2)
C31 C32 C33 C34 -0.8(2)
C32 C33 C34 C35 -0.1(2)
C33 C34 C35 C30 0.9(2)
C31 C30 C35 C34 -0.7(2)
P2 C30 C35 C34 177.15(12)
P2 N2 C36 C39 -169.16(11)
K1 N2 C36 C39 -1.15(13)
P2 N2 C36 C37 73.93(16)
K1 N2 C36 C37 -118.07(11)
P2 N2 C36 C38 -49.59(18)
K1 N2 C36 C38 118.42(11)
N2 C36 C37 C45 174.56(12)
C39 C36 C37 C45 57.67(16)
C38 C36 C37 C45 -57.69(16)
N2 C36 C38 C42 -176.84(12)
C39 C36 C38 C42 -57.55(16)
C37 C36 C38 C42 57.49(16)
N2 C36 C39 C41 -179.14(13)
C37 C36 C39 C41 -59.12(17)
C38 C36 C39 C41 56.35(17)
N2 C36 C39 K1 0.99(11)
C37 C36 C39 K1 121.02(10)
C38 C36 C39 K1 -123.52(10)
O1 K1 C39 C36 174.04(8)
N1 K1 C39 C36 -13.80(12)
N2 K1 C39 C36 -0.66(8)
O2 K1 C39 C36 126.30(10)
O1 K1 C39 C41 -5.7(3)
N1 K1 C39 C41 166.5(2)
N2 K1 C39 C41 179.6(3)
O2 K1 C39 C41 -53.4(3)
C42 C40 C41 C44 -60.01(17)
C42 C40 C41 C39 59.07(17)
C36 C39 C41 C44 61.07(18)
K1 C39 C41 C44 -119.2(2)
C36 C39 C41 C40 -58.74(18)
K1 C39 C41 C40 121.0(2)
C41 C40 C42 C43 60.04(17)
C41 C40 C42 C38 -59.90(17)
C36 C38 C42 C43 -59.41(16)
C36 C38 C42 C40 60.68(17)
C40 C42 C43 C45 -60.25(17)
C38 C42 C43 C45 59.63(16)
C40 C41 C44 C45 60.33(17)
C39 C41 C44 C45 -59.83(17)
C41 C44 C45 C43 -60.13(17)
C41 C44 C45 C37 60.09(17)
C42 C43 C45 C44 60.11(17)
C42 C43 C45 C37 -60.40(17)
C36 C37 C45 C44 -59.76(17)
C36 C37 C45 C43 60.36(17)
C49 O1 C46 C47 -5.13(18)
K1 O1 C46 C47 159.42(11)
O1 C46 C47 C48 -19.55(18)
C46 C47 C48 C49 34.97(18)
C46 O1 C49 C48 28.15(18)
K1 O1 C49 C48 -136.21(12)
C47 C48 C49 O1 -39.17(18)
C53 O2 C50 C51 -42.55(15)
K1 O2 C50 C51 107.83(11)
O2 C50 C51 C52 23.54(17)
C50 C51 C52 C53 2.70(17)
C50 O2 C53 C52 44.49(15)
K1 O2 C53 C52 -95.11(15)
C51 C52 C53 O2 -28.34(17)
